data_4077283
loop_
_publ_author_name
'Zi, Guofu'
'Yang, Qingchuan'
'Mak, Thomas C. W.'
'Xie, Zuowei'

_publ_section_title
;
 Tetramethylcyclopentadienyl vs Cyclopentadienyl Substituents. Synthesis
 and Structural Characterization of Organolanthanide Compounds Derived
 from the Versatile Ligand Me2Si(C5Me4H)(C2B10H11)
;
_journal_issue 11
_journal_name_full Organometallics
_journal_page_first 2359
_journal_paper_doi 10.1021/om010031i
_journal_volume 20
_journal_year 2001
_chemical_formula_sum 'C37 H88 B10 I2 Li2 O12 Si Yb'
_chemical_formula_weight 1301.98
_chemical_name_systematic
; 
 ? 
;
_space_group_IT_number 19
_symmetry_cell_setting orthorhombic
_symmetry_space_group_name_Hall 'P 2ac 2ab'
_symmetry_space_group_name_H-M 'P 21 21 21'
_atom_sites_solution_hydrogens geom
_atom_sites_solution_primary direct
_atom_sites_solution_secondary difmap
_audit_creation_method SHELXL-97
_cell_angle_alpha 90.00
_cell_angle_beta 90.00
_cell_angle_gamma 90.00
_cell_formula_units_Z 4
_cell_length_a 14.0260(4)
_cell_length_b 15.8370(6)
_cell_length_c 27.7560(10)
_cell_measurement_temperature 296(2)
_cell_volume 6165.4(4)
_computing_structure_refinement 'SHELXL-97 (Sheldrick, 1997)'
_computing_structure_solution 'SHELXS-97 (Sheldrick, 1990)'
_diffrn_ambient_temperature 296(2)
_diffrn_measured_fraction_theta_full 0.897
_diffrn_measured_fraction_theta_max 0.897
_diffrn_radiation_monochromator graphite
_diffrn_radiation_source 'fine-focus sealed tube'
_diffrn_radiation_type MoK\a
_diffrn_radiation_wavelength 0.71073
_diffrn_reflns_av_R_equivalents 0.0000
_diffrn_reflns_av_sigmaI/netI 0.0991
_diffrn_reflns_limit_h_max 16
_diffrn_reflns_limit_h_min 0
_diffrn_reflns_limit_k_max 19
_diffrn_reflns_limit_k_min 0
_diffrn_reflns_limit_l_max 33
_diffrn_reflns_limit_l_min 0
_diffrn_reflns_number 5735
_diffrn_reflns_theta_full 25.60
_diffrn_reflns_theta_max 25.60
_diffrn_reflns_theta_min 1.47
_exptl_absorpt_coefficient_mu 2.583
_exptl_absorpt_correction_T_max 1.000
_exptl_absorpt_correction_T_min 0.701
_exptl_absorpt_correction_type abscor
_exptl_crystal_colour red
_exptl_crystal_density_diffrn 1.403
_exptl_crystal_density_method 'not measured'
_exptl_crystal_description plate
_exptl_crystal_F_000 2608
_exptl_crystal_size_max 0.30
_exptl_crystal_size_mid 0.28
_exptl_crystal_size_min 0.10
_refine_diff_density_max 0.640
_refine_diff_density_min -0.717
_refine_diff_density_rms 0.073
_refine_ls_abs_structure_details 'Flack H D (1983), Acta Cryst. A39, 876-881'
_refine_ls_abs_structure_Flack 0.523(8)
_refine_ls_extinction_coef 0.00030(2)
_refine_ls_extinction_expression Fc^*^=kFc[1+0.001xFc^2^\l^3^/sin(2\q)]^-1/4^
_refine_ls_extinction_method SHELXL
_refine_ls_goodness_of_fit_ref 0.984
_refine_ls_hydrogen_treatment mixed
_refine_ls_matrix_type full
_refine_ls_number_parameters 588
_refine_ls_number_reflns 5735
_refine_ls_number_restraints 164
_refine_ls_restrained_S_all 0.991
_refine_ls_R_factor_all 0.0663
_refine_ls_R_factor_gt 0.0529
_refine_ls_shift/su_max 0.452
_refine_ls_shift/su_mean 0.029
_refine_ls_structure_factor_coef Fsqd
_refine_ls_weighting_details 'calc w=1/[\s^2^(Fo^2^)+(0.0000P)^2^+0.0000P] where P=(Fo^2^+2Fc^2^)/3'
_refine_ls_weighting_scheme calc
_refine_ls_wR_factor_gt 0.1105
_refine_ls_wR_factor_ref 0.1181
_reflns_number_gt 4925
_reflns_number_total 5735
_reflns_threshold_expression >2sigma(I)
_cod_data_source_file om010031i.cif
_cod_data_source_block compound_14
_cod_depositor_comments
;
The following automatic conversions were performed:

'_symmetry_cell_setting' value 'ORTHORHOMBIC' changed to
'orthorhombic' according to
/home/saulius/struct/CIF-dictionaries/cif_core.dic dictionary named
'cif_core.dic' version 2.4.2 from 2011-04-26.

Automatic conversion script
Id: cif_fix_values 1715 2011-07-08 13:25:40Z adriana 
;
_cod_original_sg_symbol_H-M P2(1)2(1)2(1)
_cod_database_code 4077283

loop_
_symmetry_equiv_pos_as_xyz
'x, y, z'
'-x+1/2, -y, z+1/2'
'-x, y+1/2, -z+1/2'
'x+1/2, -y+1/2, -z'

loop_
_atom_site_label
_atom_site_type_symbol
_atom_site_fract_x
_atom_site_fract_y
_atom_site_fract_z
_atom_site_U_iso_or_equiv
_atom_site_adp_type
_atom_site_occupancy
_atom_site_symmetry_multiplicity
_atom_site_calc_flag
_atom_site_refinement_flags
Yb1 Yb 0.415366(14) 0.022494(13) 0.080863(8) 0.07113(6) Uani 1 1 d .
I1 I 0.45810(4) -0.07425(3) -0.011120(16) 0.12402(17) Uani 1 1 d .
I2 I 0.23263(3) -0.06234(3) 0.116536(18) 0.11196(16) Uani 1 1 d .
Si1 Si 0.59022(10) 0.17042(8) 0.14593(5) 0.0741(4) Uani 1 1 d .
Li1 Li 1.0668(6) 0.0837(7) 0.2874(4) 0.111(4) Uani 1 1 d .
Li2 Li 0.9446(6) -0.0572(5) -0.0514(3) 0.079(3) Uani 1 1 d .
C1 C 0.5401(3) -0.0212(3) 0.14184(17) 0.0742(14) Uani 1 1 d .
C2 C 0.6102(3) 0.0567(3) 0.16894(16) 0.0608(13) Uani 1 1 d .
C3 C 0.7041(4) 0.2065(3) 0.1215(2) 0.114(2) Uani 1 1 d .
H3A H 0.7521 0.2034 0.1461 0.171 Uiso 1 1 calc R
H3B H 0.6980 0.2638 0.1107 0.171 Uiso 1 1 calc R
H3C H 0.7221 0.1712 0.0949 0.171 Uiso 1 1 calc R
C4 C 0.5744(4) 0.2349(3) 0.2004(2) 0.115(2) Uani 1 1 d .
H4A H 0.5157 0.2198 0.2159 0.172 Uiso 1 1 calc R
H4B H 0.5727 0.2935 0.1916 0.172 Uiso 1 1 calc R
H4C H 0.6267 0.2251 0.2220 0.172 Uiso 1 1 calc R
C5 C 0.4921(3) 0.1768(3) 0.10244(16) 0.0734(15) Uani 1 1 d .
C6 C 0.3903(3) 0.1820(3) 0.11342(19) 0.0757(16) Uani 1 1 d .
C7 C 0.3383(4) 0.1810(4) 0.0704(2) 0.100(2) Uani 1 1 d .
C8 C 0.3983(4) 0.1701(3) 0.03122(19) 0.0914(18) Uani 1 1 d .
C9 C 0.4945(4) 0.1682(3) 0.0498(2) 0.0839(17) Uani 1 1 d .
C10 C 0.3477(3) 0.1958(4) 0.1622(2) 0.101(2) Uani 1 1 d .
H10A H 0.3973 0.1953 0.1861 0.152 Uiso 1 1 calc R
H10B H 0.3028 0.1516 0.1690 0.152 Uiso 1 1 calc R
H10C H 0.3157 0.2494 0.1629 0.152 Uiso 1 1 calc R
C11 C 0.2271(4) 0.1870(4) 0.0652(2) 0.120(2) Uani 1 1 d .
H11A H 0.1989 0.1938 0.0965 0.180 Uiso 1 1 calc R
H11B H 0.2034 0.1362 0.0506 0.180 Uiso 1 1 calc R
H11C H 0.2111 0.2345 0.0453 0.180 Uiso 1 1 calc R
C12 C 0.3767(5) 0.1738(5) -0.0231(2) 0.152(3) Uani 1 1 d .
H12A H 0.4347 0.1660 -0.0410 0.228 Uiso 1 1 calc R
H12B H 0.3496 0.2278 -0.0309 0.228 Uiso 1 1 calc R
H12C H 0.3323 0.1300 -0.0314 0.228 Uiso 1 1 calc R
C13 C 0.5846(4) 0.1585(4) 0.02150(19) 0.120(2) Uani 1 1 d .
H13A H 0.5697 0.1553 -0.0122 0.180 Uiso 1 1 calc R
H13B H 0.6168 0.1078 0.0313 0.180 Uiso 1 1 calc R
H13C H 0.6253 0.2062 0.0273 0.180 Uiso 1 1 calc R
C21 C 1.1462(3) 0.26082(14) 0.2456(2) 0.135(3) Uani 1 1 d D
H21A H 1.1872 0.2597 0.2732 0.202 Uiso 1 1 calc R
H21B H 1.0930 0.2974 0.2518 0.202 Uiso 1 1 calc R
H21C H 1.1811 0.2814 0.2182 0.202 Uiso 1 1 calc R
O1 O 1.11225(18) 0.17742(14) 0.23581(8) 0.1184(16) Uani 1 1 d D
C22 C 1.0528(2) 0.17853(13) 0.19401(10) 0.145(3) Uani 1 1 d D
H22A H 1.0858 0.2061 0.1676 0.174 Uiso 1 1 calc R
H22B H 0.9948 0.2097 0.2007 0.174 Uiso 1 1 calc R
C23 C 1.0285(3) 0.08686(13) 0.18011(8) 0.117(2) Uani 1 1 d D
H23A H 0.9741 0.0860 0.1585 0.140 Uiso 1 1 calc R
H23B H 1.0822 0.0611 0.1637 0.140 Uiso 1 1 calc R
O2 O 1.0069(2) 0.04069(11) 0.22310(8) 0.1040(13) Uani 1 1 d D
C24 C 0.9885(4) -0.04620(14) 0.2121(2) 0.137(3) Uani 1 1 d D
H24A H 0.9705 -0.0755 0.2410 0.205 Uiso 1 1 calc R
H24B H 1.0450 -0.0715 0.1989 0.205 Uiso 1 1 calc R
H24C H 0.9377 -0.0498 0.1890 0.205 Uiso 1 1 calc R
C31 C 0.8434(3) 0.1464(7) 0.2864(2) 0.231(6) Uani 1 1 d D
H31A H 0.8492 0.1107 0.2587 0.347 Uiso 1 1 calc R
H31B H 0.8178 0.2001 0.2769 0.347 Uiso 1 1 calc R
H31C H 0.8016 0.1205 0.3095 0.347 Uiso 1 1 calc R
O3 O 0.9304(2) 0.1577(3) 0.30653(13) 0.1355(17) Uani 1 1 d D
C32 C 0.9349(3) 0.2050(5) 0.3485(2) 0.256(5) Uani 1 1 d D
H32A H 0.8997 0.1765 0.3738 0.307 Uiso 1 1 calc R
H32B H 0.9056 0.2597 0.3431 0.307 Uiso 1 1 calc R
C33 C 1.0395(3) 0.2171(4) 0.3643(2) 0.144(3) Uani 1 1 d D
H33A H 1.0593 0.2736 0.3553 0.172 Uiso 1 1 calc R
H33B H 1.0421 0.2138 0.3992 0.172 Uiso 1 1 calc R
O4 O 1.1048(2) 0.1605(3) 0.34573(14) 0.1205(17) Uani 1 1 d D
C34 C 1.1937(3) 0.1618(5) 0.3686(3) 0.165(3) Uani 1 1 d D
H34A H 1.2342 0.1194 0.3547 0.248 Uiso 1 1 calc R
H34B H 1.1855 0.1504 0.4023 0.248 Uiso 1 1 calc R
H34C H 1.2224 0.2163 0.3646 0.248 Uiso 1 1 calc R
C41 C 0.9467(4) -0.0374(6) 0.35868(19) 0.217(4) Uani 1 1 d D
H41A H 0.8921 -0.0132 0.3431 0.325 Uiso 1 1 calc R
H41B H 0.9604 -0.0065 0.3876 0.325 Uiso 1 1 calc R
H41C H 0.9337 -0.0953 0.3666 0.325 Uiso 1 1 calc R
O5 O 1.0269(2) -0.0333(3) 0.32711(15) 0.1401(19) Uani 1 1 d D
C42 C 1.1096(3) -0.0695(5) 0.34897(19) 0.149(3) Uani 1 1 d D
H42A H 1.0972 -0.1263 0.3604 0.179 Uiso 1 1 calc R
H42B H 1.1324 -0.0352 0.3755 0.179 Uiso 1 1 calc R
C43 C 1.1814(4) -0.0695(3) 0.3064(2) 0.188(4) Uani 1 1 d D
H43A H 1.2412 -0.0947 0.3164 0.225 Uiso 1 1 calc R
H43B H 1.1560 -0.1021 0.2797 0.225 Uiso 1 1 calc R
O6 O 1.1964(2) 0.0154(3) 0.29192(14) 0.1331(17) Uani 1 1 d D
C44 C 1.2739(4) 0.0185(6) 0.2597(2) 0.182(4) Uani 1 1 d D
H44A H 1.2862 0.0761 0.2509 0.273 Uiso 1 1 calc R
H44B H 1.2590 -0.0135 0.2313 0.273 Uiso 1 1 calc R
H44C H 1.3294 -0.0049 0.2749 0.273 Uiso 1 1 calc R
C51 C 0.7777(4) -0.1374(7) 0.0122(2) 0.247(5) Uani 1 1 d D
H51A H 0.8007 -0.0957 0.0344 0.370 Uiso 1 1 calc R
H51B H 0.7767 -0.1916 0.0276 0.370 Uiso 1 1 calc R
H51C H 0.7144 -0.1228 0.0020 0.370 Uiso 1 1 calc R
O7 O 0.8380(3) -0.1404(3) -0.02797(13) 0.1321(18) Uani 1 1 d D
C52 C 0.8086(4) -0.1965(4) -0.06373(18) 0.162(4) Uani 1 1 d D
H52A H 0.7533 -0.1736 -0.0802 0.194 Uiso 1 1 calc R
H52B H 0.7903 -0.2497 -0.0491 0.194 Uiso 1 1 calc R
C53 C 0.8883(3) -0.2117(3) -0.1001(2) 0.189(4) Uani 1 1 d D
H53A H 0.9321 -0.2535 -0.0874 0.227 Uiso 1 1 calc R
H53B H 0.8612 -0.2339 -0.1297 0.227 Uiso 1 1 calc R
O8 O 0.9376(3) -0.1383(2) -0.11022(12) 0.1172(16) Uani 1 1 d D
C54 C 1.0010(5) -0.1416(5) -0.1495(2) 0.182(4) Uani 1 1 d D
H54A H 1.0336 -0.0885 -0.1524 0.272 Uiso 1 1 calc R
H54B H 0.9660 -0.1527 -0.1785 0.272 Uiso 1 1 calc R
H54C H 1.0468 -0.1858 -0.1444 0.272 Uiso 1 1 calc R
C61 C 1.0820(8) 0.0877(3) -0.0944(3) 0.292(6) Uani 1 1 d D
H61A H 1.0325 0.0937 -0.1181 0.439 Uiso 1 1 calc R
H61B H 1.1429 0.0971 -0.1093 0.439 Uiso 1 1 calc R
H61C H 1.0726 0.1283 -0.0692 0.439 Uiso 1 1 calc R
O9 O 1.0793(3) 0.0075(2) -0.07532(16) 0.157(2) Uani 1 1 d D
C62 C 1.1524(4) -0.0082(3) -0.0425(2) 0.210(5) Uani 1 1 d D
H62A H 1.1461 0.0287 -0.0148 0.252 Uiso 1 1 calc R
H62B H 1.2138 0.0021 -0.0574 0.252 Uiso 1 1 calc R
C63 C 1.1448(3) -0.1017(3) -0.0265(3) 0.183(5) Uani 1 1 d D
H63A H 1.1601 -0.1385 -0.0534 0.220 Uiso 1 1 calc R
H63B H 1.1899 -0.1129 -0.0008 0.220 Uiso 1 1 calc R
O10 O 1.0523(2) -0.1182(2) -0.01054(16) 0.1151(16) Uani 1 1 d D
C64 C 1.0519(5) -0.1965(4) 0.0121(3) 0.295(5) Uani 1 1 d D
H64A H 0.9885 -0.2095 0.0228 0.443 Uiso 1 1 calc R
H64B H 1.0941 -0.1952 0.0393 0.443 Uiso 1 1 calc R
H64C H 1.0730 -0.2390 -0.0102 0.443 Uiso 1 1 calc R
C71 C 0.8318(6) 0.0391(7) -0.1293(2) 0.328(5) Uani 1 1 d DU
H71A H 0.8621 -0.0058 -0.1469 0.492 Uiso 1 1 calc R
H71B H 0.8486 0.0923 -0.1435 0.492 Uiso 1 1 calc R
H71C H 0.7639 0.0319 -0.1305 0.492 Uiso 1 1 calc R
O11 O 0.8617(4) 0.0373(3) -0.08207(15) 0.1807(19) Uani 1 1 d DU
C72 C 0.8159(5) 0.0918(5) -0.0504(2) 0.354(3) Uani 1 1 d DU
H72A H 0.7527 0.0706 -0.0430 0.425 Uiso 1 1 calc R
H72B H 0.8093 0.1471 -0.0651 0.425 Uiso 1 1 calc R
C73 C 0.8760(6) 0.0983(4) -0.0037(2) 0.322(3) Uani 1 1 d DU
H73A H 0.9252 0.1406 -0.0082 0.386 Uiso 1 1 calc R
H73B H 0.8352 0.1170 0.0224 0.386 Uiso 1 1 calc R
O12 O 0.9189(3) 0.0216(3) 0.00925(15) 0.205(2) Uani 1 1 d DU
C74 C 0.9565(6) 0.0254(7) 0.0561(2) 0.341(5) Uani 1 1 d DU
H74A H 0.9843 -0.0281 0.0642 0.511 Uiso 1 1 calc R
H74B H 0.9064 0.0383 0.0785 0.511 Uiso 1 1 calc R
H74C H 1.0044 0.0686 0.0576 0.511 Uiso 1 1 calc R
B3 B 0.6568(4) -0.0099(3) 0.1264(2) 0.0708(17) Uani 1 1 d .
H3 H 0.6786 0.0105 0.0902 0.085 Uiso 1 1 calc R
B4 B 0.6072(4) -0.1072(3) 0.1399(2) 0.0755(19) Uani 1 1 d .
H4 H 0.5992 -0.1538 0.1107 0.091 Uiso 1 1 calc R
B5 B 0.5215(4) -0.0956(4) 0.1848(3) 0.088(2) Uani 1 1 d .
H5 H 0.4554 -0.1330 0.1861 0.106 Uiso 1 1 calc R
B6 B 0.5219(4) 0.0131(4) 0.2016(2) 0.0766(19) Uani 1 1 d .
H6 H 0.4578 0.0478 0.2130 0.092 Uiso 1 1 calc R
B7 B 0.7188(4) 0.0161(4) 0.1795(2) 0.0798(19) Uani 1 1 d .
H7 H 0.7856 0.0521 0.1766 0.096 Uiso 1 1 calc R
B8 B 0.7188(4) -0.0886(4) 0.1638(3) 0.096(2) Uani 1 1 d .
H8 H 0.7833 -0.1217 0.1515 0.115 Uiso 1 1 calc R
B9 B 0.6330(4) -0.1411(4) 0.1999(2) 0.081(2) Uani 1 1 d .
H9 H 0.6407 -0.2077 0.2103 0.098 Uiso 1 1 calc R
B10 B 0.5827(4) -0.0663(4) 0.2390(2) 0.096(2) Uani 1 1 d .
H10 H 0.5579 -0.0843 0.2751 0.115 Uiso 1 1 calc R
B11 B 0.6355(4) 0.0318(5) 0.2253(2) 0.084(2) Uani 1 1 d .
H11 H 0.6457 0.0800 0.2533 0.101 Uiso 1 1 calc R
B12 B 0.7011(4) -0.0586(3) 0.2255(2) 0.082(2) Uani 1 1 d .
H12 H 0.7543 -0.0703 0.2538 0.098 Uiso 1 1 calc R

loop_
_atom_site_aniso_label
_atom_site_aniso_U_11
_atom_site_aniso_U_22
_atom_site_aniso_U_33
_atom_site_aniso_U_23
_atom_site_aniso_U_13
_atom_site_aniso_U_12
Yb1 0.07760(10) 0.06017(9) 0.07560(11) 0.00043(12) -0.00934(12) 0.00457(11)
I1 0.1809(4) 0.0958(3) 0.0953(3) -0.0167(3) -0.0019(3) 0.0203(3)
I2 0.08449(19) 0.1091(3) 0.1423(4) -0.0123(3) 0.0103(3) -0.0079(2)
Si1 0.0747(7) 0.0517(6) 0.0958(9) -0.0033(7) 0.0022(9) 0.0011(7)
Li1 0.103(5) 0.137(7) 0.093(6) -0.014(6) -0.010(6) -0.053(6)
Li2 0.096(5) 0.069(4) 0.073(5) -0.010(4) -0.017(5) 0.014(5)
C1 0.073(2) 0.061(2) 0.088(3) -0.018(3) -0.022(2) -0.006(3)
C2 0.067(2) 0.050(2) 0.066(2) -0.015(2) 0.010(2) -0.004(2)
C3 0.116(4) 0.059(3) 0.166(6) 0.007(4) 0.024(5) -0.009(3)
C4 0.121(4) 0.078(3) 0.146(5) -0.029(4) -0.004(5) 0.017(4)
C5 0.099(3) 0.056(3) 0.065(3) 0.010(2) 0.005(3) 0.002(3)
C6 0.074(3) 0.046(2) 0.107(4) 0.010(3) -0.003(3) 0.006(2)
C7 0.100(3) 0.084(4) 0.115(4) -0.017(4) -0.012(4) 0.013(3)
C8 0.096(3) 0.077(3) 0.101(3) 0.038(3) -0.013(3) 0.008(3)
C9 0.107(3) 0.050(2) 0.095(4) -0.006(3) 0.012(3) -0.007(3)
C10 0.083(3) 0.095(4) 0.125(5) -0.009(4) 0.012(4) 0.016(3)
C11 0.124(4) 0.108(4) 0.129(5) 0.007(4) -0.041(4) 0.045(4)
C12 0.200(6) 0.161(6) 0.094(4) 0.048(4) -0.053(5) 0.019(6)
C13 0.138(4) 0.129(5) 0.092(4) 0.021(4) 0.036(4) -0.024(5)
C21 0.165(5) 0.070(3) 0.170(7) 0.021(4) 0.029(6) -0.037(4)
O1 0.137(3) 0.114(3) 0.104(3) 0.008(3) -0.005(3) -0.028(3)
C22 0.190(6) 0.070(4) 0.176(6) -0.006(5) 0.037(6) -0.016(5)
C23 0.175(5) 0.100(4) 0.075(4) -0.007(4) -0.007(4) 0.011(5)
O2 0.124(2) 0.093(2) 0.095(2) -0.015(2) 0.001(3) -0.020(2)
C24 0.190(5) 0.083(3) 0.138(5) -0.049(4) 0.024(5) -0.045(4)
C31 0.061(3) 0.414(17) 0.219(9) -0.061(12) -0.014(5) -0.015(7)
O3 0.125(3) 0.162(4) 0.120(3) -0.044(3) 0.008(3) -0.009(4)
C32 0.142(6) 0.329(10) 0.296(9) -0.219(7) 0.004(7) 0.010(8)
C33 0.204(7) 0.113(5) 0.114(5) 0.023(5) -0.011(6) 0.017(6)
O4 0.108(3) 0.130(3) 0.124(3) -0.022(3) -0.010(3) 0.009(3)
C34 0.123(4) 0.133(6) 0.239(8) 0.010(7) -0.082(5) -0.027(5)
C41 0.263(7) 0.310(11) 0.078(4) -0.050(6) 0.078(5) -0.129(9)
O5 0.139(3) 0.161(4) 0.120(3) 0.003(4) 0.019(3) -0.026(4)
C42 0.107(4) 0.180(7) 0.160(6) 0.049(6) 0.016(5) -0.023(5)
C43 0.177(6) 0.186(8) 0.200(8) -0.029(8) -0.010(7) 0.072(6)
O6 0.133(3) 0.139(3) 0.127(3) 0.053(3) 0.026(3) -0.001(3)
C44 0.181(6) 0.235(9) 0.131(5) 0.043(7) 0.071(5) -0.013(8)
C51 0.203(6) 0.326(12) 0.210(8) 0.010(9) 0.107(6) -0.115(8)
O7 0.121(3) 0.131(3) 0.144(4) -0.043(3) 0.027(3) -0.023(3)
C52 0.170(6) 0.131(6) 0.184(8) -0.020(6) -0.028(6) -0.053(5)
C53 0.117(5) 0.114(5) 0.336(12) -0.085(7) 0.029(7) -0.009(5)
O8 0.201(4) 0.074(2) 0.076(2) -0.020(2) 0.009(3) 0.010(3)
C54 0.266(8) 0.189(8) 0.090(5) 0.025(5) 0.046(6) 0.066(8)
C61 0.410(14) 0.156(6) 0.311(11) 0.125(7) -0.032(14) -0.111(9)
O9 0.165(4) 0.129(3) 0.177(4) 0.048(3) -0.013(4) -0.035(4)
C62 0.213(8) 0.176(9) 0.240(11) 0.001(9) 0.061(8) 0.010(9)
C63 0.065(3) 0.271(11) 0.214(9) 0.025(10) -0.021(5) 0.034(5)
O10 0.091(2) 0.103(3) 0.151(4) 0.027(3) -0.010(3) 0.008(2)
C64 0.174(6) 0.244(9) 0.467(13) 0.221(9) -0.139(8) -0.048(8)
C71 0.356(10) 0.315(11) 0.312(3) 0.107(5) -0.158(6) 0.150(8)
O11 0.217(4) 0.098(3) 0.227(3) 0.043(3) -0.029(4) 0.056(3)
C72 0.381(7) 0.229(6) 0.453(4) -0.007(4) 0.001(3) 0.234(4)
C73 0.421(9) 0.172(4) 0.372(4) -0.152(3) 0.083(4) 0.071(5)
O12 0.190(4) 0.243(4) 0.181(3) -0.122(3) -0.013(3) 0.026(4)
C74 0.327(10) 0.522(13) 0.174(4) -0.190(5) -0.039(5) -0.120(8)
B3 0.102(3) 0.052(3) 0.058(3) -0.017(3) -0.003(3) 0.008(3)
B4 0.086(4) 0.058(3) 0.082(4) -0.019(3) -0.003(3) -0.009(3)
B5 0.086(3) 0.060(3) 0.118(5) 0.027(3) -0.015(4) 0.011(3)
B6 0.068(3) 0.076(3) 0.086(4) 0.011(4) -0.003(3) 0.016(3)
B7 0.073(3) 0.058(3) 0.108(5) 0.000(4) -0.008(3) -0.002(3)
B8 0.086(3) 0.072(3) 0.129(6) -0.019(4) 0.010(4) 0.038(3)
B9 0.082(3) 0.055(3) 0.108(5) -0.009(3) -0.006(4) 0.007(3)
B10 0.103(4) 0.097(4) 0.089(4) 0.025(4) 0.027(4) -0.015(4)
B11 0.094(3) 0.092(4) 0.067(3) 0.005(4) -0.012(3) -0.013(4)
B12 0.093(3) 0.057(3) 0.096(4) -0.011(3) -0.021(4) -0.002(3)

loop_
_atom_type_symbol
_atom_type_description
_atom_type_scat_dispersion_real
_atom_type_scat_dispersion_imag
_atom_type_scat_source
C C 0.0033 0.0016 'International Tables Vol C Tables 4.2.6.8 and 6.1.1.4'
H H 0.0000 0.0000 'International Tables Vol C Tables 4.2.6.8 and 6.1.1.4'
B B 0.0013 0.0007 'International Tables Vol C Tables 4.2.6.8 and 6.1.1.4'
O O 0.0106 0.0060 'International Tables Vol C Tables 4.2.6.8 and 6.1.1.4'
Si Si 0.0817 0.0704 'International Tables Vol C Tables 4.2.6.8 and 6.1.1.4'
Yb Yb -0.3850 5.5486 'International Tables Vol C Tables 4.2.6.8 and 6.1.1.4'
I I -0.4742 1.8119 'International Tables Vol C Tables 4.2.6.8 and 6.1.1.4'
Li Li -0.0003 0.0001 'International Tables Vol C Tables 4.2.6.8 and 6.1.1.4'

loop_
_geom_angle_atom_site_label_1
_geom_angle_atom_site_label_2
_geom_angle_atom_site_label_3
_geom_angle
C1 Yb1 C9 99.34(15)
C1 Yb1 C6 96.99(15)
C9 Yb1 C6 50.39(15)
C1 Yb1 C8 129.30(15)
C9 Yb1 C8 30.89(15)
C6 Yb1 C8 49.94(16)
C1 Yb1 C5 79.97(15)
C9 Yb1 C5 31.28(15)
C6 Yb1 C5 31.16(13)
C8 Yb1 C5 51.60(15)
C1 Yb1 C7 126.30(16)
C9 Yb1 C7 49.28(15)
C6 Yb1 C7 29.71(16)
C8 Yb1 C7 29.33(16)
C5 Yb1 C7 50.35(15)
C1 Yb1 I1 106.73(11)
C9 Yb1 I1 94.70(11)
C6 Yb1 I1 141.02(11)
C8 Yb1 I1 91.43(11)
C5 Yb1 I1 123.84(10)
C7 Yb1 I1 116.71(13)
C1 Yb1 I2 104.06(10)
C9 Yb1 I2 145.35(11)
C6 Yb1 I2 101.13(9)
C8 Yb1 I2 117.85(10)
C5 Yb1 I2 130.60(10)
C7 Yb1 I2 96.09(11)
I1 Yb1 I2 102.468(15)
C3 Si1 C5 113.3(3)
C3 Si1 C4 103.7(3)
C5 Si1 C4 114.8(2)
C3 Si1 C2 106.7(2)
C5 Si1 C2 112.2(2)
C4 Si1 C2 105.3(2)
O2 Li1 O4 162.4(6)
O2 Li1 O6 103.2(5)
O4 Li1 O6 91.9(4)
O2 Li1 O1 77.0(3)
O4 Li1 O1 92.2(5)
O6 Li1 O1 97.9(4)
O2 Li1 O5 92.8(4)
O4 Li1 O5 99.5(4)
O6 Li1 O5 76.2(4)
O1 Li1 O5 167.0(6)
O2 Li1 O3 91.6(4)
O4 Li1 O3 74.8(4)
O6 Li1 O3 163.3(5)
O1 Li1 O3 92.8(4)
O5 Li1 O3 95.8(4)
O11 Li2 O8 95.6(4)
O11 Li2 O7 100.4(4)
O8 Li2 O7 79.7(3)
O11 Li2 O10 161.0(5)
O8 Li2 O10 99.9(4)
O7 Li2 O10 93.2(4)
O11 Li2 O12 78.9(3)
O8 Li2 O12 167.4(5)
O7 Li2 O12 90.1(4)
O10 Li2 O12 88.0(3)
O11 Li2 O9 91.2(4)
O8 Li2 O9 95.1(4)
O7 Li2 O9 167.6(5)
O10 Li2 O9 76.5(3)
O12 Li2 O9 96.3(4)
B4 C1 B5 62.5(3)
B4 C1 B3 62.1(3)
B5 C1 B3 113.4(4)
B4 C1 C2 106.0(3)
B5 C1 C2 105.9(4)
B3 C1 C2 59.6(3)
B4 C1 B6 111.5(4)
B5 C1 B6 62.0(3)
B3 C1 B6 110.1(4)
C2 C1 B6 57.3(3)
B4 C1 Yb1 126.5(3)
B5 C1 Yb1 123.6(3)
B3 C1 Yb1 117.9(3)
C2 C1 Yb1 119.0(3)
B6 C1 Yb1 116.4(3)
B11 C2 B7 63.1(3)
B11 C2 B6 63.3(3)
B7 C2 B6 114.7(4)
B11 C2 B3 115.0(4)
B7 C2 B3 62.5(3)
B6 C2 B3 113.5(4)
B11 C2 C1 111.2(4)
B7 C2 C1 108.4(3)
B6 C2 C1 61.8(3)
B3 C2 C1 58.9(3)
B11 C2 Si1 124.5(3)
B7 C2 Si1 123.1(3)
B6 C2 Si1 117.0(3)
B3 C2 Si1 113.7(3)
C1 C2 Si1 115.7(3)
C6 C5 C9 103.6(4)
C6 C5 Si1 126.8(4)
C9 C5 Si1 129.2(4)
C6 C5 Yb1 73.3(3)
C9 C5 Yb1 73.0(3)
Si1 C5 Yb1 112.9(2)
C7 C6 C5 109.3(4)
C7 C6 C10 124.5(4)
C5 C6 C10 125.9(4)
C7 C6 Yb1 76.8(3)
C5 C6 Yb1 75.6(3)
C10 C6 Yb1 119.4(3)
C8 C7 C6 110.8(4)
C8 C7 C11 122.6(5)
C6 C7 C11 126.5(5)
C8 C7 Yb1 74.4(3)
C6 C7 Yb1 73.5(3)
C11 C7 Yb1 117.1(4)
C7 C8 C9 106.8(5)
C7 C8 C12 130.1(5)
C9 C8 C12 122.4(5)
C7 C8 Yb1 76.3(3)
C9 C8 Yb1 73.7(3)
C12 C8 Yb1 123.1(4)
C8 C9 C5 109.4(4)
C8 C9 C13 127.0(5)
C5 C9 C13 123.5(5)
C8 C9 Yb1 75.4(3)
C5 C9 Yb1 75.7(3)
C13 C9 Yb1 115.3(4)
C22 O1 C21 109.7(3)
C22 O1 Li1 112.0(3)
C21 O1 Li1 127.4(4)
O1 C22 C23 108.7(2)
O2 C23 C22 108.62(19)
C23 O2 C24 110.5(3)
C23 O2 Li1 117.4(3)
C24 O2 Li1 124.6(4)
C31 O3 C32 117.3(5)
C31 O3 Li1 125.9(5)
C32 O3 Li1 115.5(4)
O3 C32 C33 110.5(4)
O4 C33 C32 116.3(5)
C33 O4 C34 114.3(5)
C33 O4 Li1 119.8(4)
C34 O4 Li1 125.9(5)
C41 O5 C42 111.1(4)
C41 O5 Li1 122.7(5)
C42 O5 Li1 109.8(4)
O5 C42 C43 101.7(4)
O6 C43 C42 108.2(5)
C44 O6 C43 109.2(5)
C44 O6 Li1 127.3(5)
C43 O6 Li1 111.9(4)
C52 O7 C51 114.2(5)
C52 O7 Li2 113.0(4)
C51 O7 Li2 131.0(5)
O7 C52 C53 110.8(4)
O8 C53 C52 111.6(4)
C53 O8 C54 116.3(5)
C53 O8 Li2 112.6(4)
C54 O8 Li2 126.9(4)
C61 O9 C62 113.3(5)
C61 O9 Li2 123.8(6)
C62 O9 Li2 110.1(4)
O9 C62 C63 107.9(5)
O10 C63 C62 109.5(4)
C64 O10 C63 108.3(4)
C64 O10 Li2 130.2(4)
C63 O10 Li2 114.0(4)
C71 O11 C72 116.6(6)
C71 O11 Li2 125.2(6)
C72 O11 Li2 116.6(4)
O11 C72 C73 108.6(5)
O12 C73 C72 113.0(5)
C73 O12 C74 111.2(6)
C73 O12 Li2 112.2(4)
C74 O12 Li2 134.0(6)
C1 B3 C2 61.6(3)
C1 B3 B4 57.7(3)
C2 B3 B4 104.3(4)
C1 B3 B7 106.8(4)
C2 B3 B7 57.9(3)
B4 B3 B7 103.1(4)
C1 B3 B8 104.0(4)
C2 B3 B8 102.1(4)
B4 B3 B8 57.7(3)
B7 B3 B8 56.8(3)
C1 B4 B8 111.2(4)
C1 B4 B3 60.2(3)
B8 B4 B3 64.3(3)
C1 B4 B5 59.9(3)
B8 B4 B5 109.4(5)
B3 B4 B5 109.7(4)
C1 B4 B9 109.3(4)
B8 B4 B9 60.6(4)
B3 B4 B9 112.7(4)
B5 B4 B9 60.2(3)
C1 B5 B4 57.6(3)
C1 B5 B9 108.2(4)
B4 B5 B9 61.1(3)
C1 B5 B6 60.8(3)
B4 B5 B6 106.6(4)
B9 B5 B6 109.2(4)
C1 B5 B10 109.6(4)
B4 B5 B10 107.3(4)
B9 B5 B10 59.0(4)
B6 B5 B10 62.0(4)
C2 B6 B11 57.5(3)
C2 B6 C1 60.9(3)
B11 B6 C1 105.9(4)
C2 B6 B5 105.0(4)
B11 B6 B5 105.3(4)
C1 B6 B5 57.2(3)
C2 B6 B10 104.0(4)
B11 B6 B10 58.7(3)
C1 B6 B10 104.6(4)
B5 B6 B10 59.2(4)
C2 B7 B8 109.0(4)
C2 B7 B11 57.6(3)
B8 B7 B11 108.9(5)
C2 B7 B3 59.7(3)
B8 B7 B3 63.9(4)
B11 B7 B3 108.2(4)
C2 B7 B12 104.8(4)
B8 B7 B12 62.2(4)
B11 B7 B12 58.1(4)
B3 B7 B12 112.4(4)
B7 B8 B4 105.3(4)
B7 B8 B9 108.1(5)
B4 B8 B9 61.4(4)
B7 B8 B12 60.1(4)
B4 B8 B12 106.7(4)
B9 B8 B12 59.4(4)
B7 B8 B3 59.2(3)
B4 B8 B3 58.0(3)
B9 B8 B3 108.4(4)
B12 B8 B3 107.1(4)
B10 B9 B12 57.9(3)
B10 B9 B5 61.1(4)
B12 B9 B5 105.8(4)
B10 B9 B8 107.8(4)
B12 B9 B8 60.9(4)
B5 B9 B8 106.0(4)
B10 B9 B4 107.0(4)
B12 B9 B4 105.3(4)
B5 B9 B4 58.7(3)
B8 B9 B4 58.0(3)
B12 B10 B9 61.4(3)
B12 B10 B11 58.8(3)
B9 B10 B11 107.0(4)
B12 B10 B5 107.5(5)
B9 B10 B5 59.9(3)
B11 B10 B5 104.5(4)
B12 B10 B6 106.2(4)
B9 B10 B6 107.4(4)
B11 B10 B6 58.1(3)
B5 B10 B6 58.8(3)
C2 B11 B12 108.7(5)
C2 B11 B7 59.2(3)
B12 B11 B7 61.4(4)
C2 B11 B6 59.2(3)
B12 B11 B6 110.6(5)
B7 B11 B6 108.2(4)
C2 B11 B10 108.9(4)
B12 B11 B10 59.0(4)
B7 B11 B10 108.2(5)
B6 B11 B10 63.2(4)
B11 B12 B10 62.3(4)
B11 B12 B7 60.5(3)
B10 B12 B7 110.1(4)
B11 B12 B9 109.1(4)
B10 B12 B9 60.7(4)
B7 B12 B9 106.3(5)
B11 B12 B8 107.1(4)
B10 B12 B8 108.9(5)
B7 B12 B8 57.7(4)
B9 B12 B8 59.7(4)

loop_
_geom_bond_atom_site_label_1
_geom_bond_atom_site_label_2
_geom_bond_distance
Yb1 C1 2.531(4)
Yb1 C9 2.701(5)
Yb1 C6 2.706(4)
Yb1 C8 2.724(5)
Yb1 C5 2.737(5)
Yb1 C7 2.748(6)
Yb1 I1 3.0373(5)
Yb1 I2 3.0586(4)
Si1 C3 1.827(5)
Si1 C5 1.834(5)
Si1 C4 1.837(6)
Si1 C2 1.932(4)
Li1 O2 2.088(10)
Li1 O4 2.093(11)
Li1 O6 2.120(10)
Li1 O1 2.159(11)
Li1 O5 2.228(12)
Li1 O3 2.305(10)
Li2 O11 2.076(9)
Li2 O8 2.080(9)
Li2 O7 2.097(9)
Li2 O10 2.122(9)
Li2 O12 2.127(9)
Li2 O9 2.249(9)
C1 B4 1.657(7)
C1 B5 1.699(8)
C1 B3 1.701(7)
C1 C2 1.747(6)
C1 B6 1.763(8)
C2 B11 1.651(8)
C2 B7 1.680(7)
C2 B6 1.682(7)
C2 B3 1.712(7)
C5 C6 1.462(6)
C5 C9 1.467(7)
C6 C7 1.399(8)
C6 C10 1.497(7)
C7 C8 1.386(8)
C7 C11 1.570(7)
C8 C9 1.445(7)
C8 C12 1.539(8)
C9 C13 1.497(7)
C21 O1 1.430(3)
O1 C22 1.428(3)
C22 C23 1.541(3)
C23 O2 1.432(3)
O2 C24 1.433(3)
C31 O3 1.353(6)
O3 C32 1.385(7)
C32 C33 1.544(6)
C33 O4 1.382(6)
O4 C34 1.399(6)
C41 O5 1.427(6)
O5 C42 1.430(6)
C42 C43 1.553(7)
C43 O6 1.418(6)
O6 C44 1.408(6)
C51 O7 1.399(6)
O7 C52 1.394(6)
C52 C53 1.526(7)
C53 O8 1.381(6)
O8 C54 1.408(6)
C61 O9 1.378(7)
O9 C62 1.394(7)
C62 C63 1.549(7)
C63 O10 1.395(5)
O10 C64 1.391(7)
C71 O11 1.377(7)
O11 C72 1.389(7)
C72 C73 1.551(8)
C73 O12 1.402(7)
O12 C74 1.404(7)
B3 B4 1.732(8)
B3 B7 1.759(8)
B3 B8 1.839(8)
B4 B8 1.726(8)
B4 B5 1.742(9)
B4 B9 1.786(9)
B5 B9 1.771(8)
B5 B6 1.784(9)
B5 B10 1.792(9)
B6 B11 1.750(8)
B6 B10 1.841(9)
B7 B8 1.714(9)
B7 B11 1.744(9)
B7 B12 1.759(9)
B8 B9 1.773(9)
B8 B12 1.795(10)
B9 B10 1.755(9)
B9 B12 1.768(8)
B10 B12 1.706(8)
B10 B11 1.762(10)
B11 B12 1.702(9)
